data_7106273
loop_
_publ_author_name
'Weigang Lu'
'Daqiang Yuan'
'Andrey A. Yakovenko'
'Hong-Cai Zhou'

_publ_section_title
;
 Surface functionalization of metal&#x0096;organic polyhedron for
 homogeneous cyclopropanation catalysis
;
_journal_name_full Chem.Commun.
_journal_page_first 4968
_journal_paper_doi 10.1039/c1cc00030f
_journal_volume 47
_journal_year 2011
_chemical_formula_moiety 'C124 H96 Cu4 O28'
_chemical_formula_sum 'C124 H96 Cu4 O28'
_chemical_formula_weight 2288.17
_chemical_name_systematic
;
?
;
_space_group_IT_number 15
_symmetry_cell_setting monoclinic
_symmetry_space_group_name_Hall '-C 2yc'
_symmetry_space_group_name_H-M 'C 1 2/c 1'
_atom_sites_solution_hydrogens geom
_atom_sites_solution_primary direct
_atom_sites_solution_secondary difmap
_audit_creation_method SHELXL-97
_cell_angle_alpha 90.00
_cell_angle_beta 105.478(2)
_cell_angle_gamma 90.00
_cell_formula_units_Z 4
_cell_length_a 26.047(5)
_cell_length_b 18.101(3)
_cell_length_c 33.213(6)
_cell_measurement_reflns_used 4127
_cell_measurement_temperature 110(2)
_cell_measurement_theta_max 19.6967
_cell_measurement_theta_min 2.1774
_cell_volume 15091(5)
_computing_cell_refinement 'SAINT+ ver. (Bruker, 2001)'
_computing_data_collection 'APEX2 (Bruker, 2008)'
_computing_data_reduction 'SAINT+ ver. (Bruker, 2001)'
_computing_molecular_graphics 'SHELXTL (Sheldrick, 2008)'
_computing_publication_material 'SHELXTL (Sheldrick, 2008)'
_computing_structure_refinement 'SHELXTL (Sheldrick, 2008)'
_computing_structure_solution 'SHELXTL (Sheldrick, 2008)'
_diffrn_ambient_temperature 110(2)
_diffrn_measured_fraction_theta_full 0.988
_diffrn_measured_fraction_theta_max 0.988
_diffrn_measurement_device_type 'Bruker SMART APEX II CCD area detector'
_diffrn_measurement_method 'phi and omega scans'
_diffrn_radiation_monochromator graphite
_diffrn_radiation_source 'fine-focus sealed tube'
_diffrn_radiation_type MoK\a
_diffrn_radiation_wavelength 0.71073
_diffrn_reflns_av_R_equivalents 0.1011
_diffrn_reflns_av_sigmaI/netI 0.1453
_diffrn_reflns_limit_h_max 32
_diffrn_reflns_limit_h_min -31
_diffrn_reflns_limit_k_max 22
_diffrn_reflns_limit_k_min -22
_diffrn_reflns_limit_l_max 40
_diffrn_reflns_limit_l_min -40
_diffrn_reflns_number 56618
_diffrn_reflns_theta_full 26.00
_diffrn_reflns_theta_max 26.00
_diffrn_reflns_theta_min 1.27
_exptl_absorpt_coefficient_mu 0.613
_exptl_absorpt_correction_T_max 0.9413
_exptl_absorpt_correction_T_min 0.8375
_exptl_absorpt_correction_type multi-scan
_exptl_absorpt_process_details 'SADABS (Sheldrick, 2008)'
_exptl_crystal_colour blue
_exptl_crystal_density_diffrn 1.007
_exptl_crystal_density_meas ?
_exptl_crystal_density_method 'not measured'
_exptl_crystal_description prism
_exptl_crystal_F_000 4720
_exptl_crystal_size_max 0.30
_exptl_crystal_size_mid 0.20
_exptl_crystal_size_min 0.10
_platon_squeeze_details
;
;
_refine_diff_density_max 1.300
_refine_diff_density_min -0.962
_refine_diff_density_rms 0.096
_refine_ls_extinction_method none
_refine_ls_goodness_of_fit_ref 1.035
_refine_ls_hydrogen_treatment constr
_refine_ls_matrix_type full
_refine_ls_number_parameters 494
_refine_ls_number_reflns 14663
_refine_ls_number_restraints 120
_refine_ls_restrained_S_all 1.038
_refine_ls_R_factor_all 0.1718
_refine_ls_R_factor_gt 0.0935
_refine_ls_shift/su_max 0.000
_refine_ls_shift/su_mean 0.000
_refine_ls_structure_factor_coef Fsqd
_refine_ls_weighting_details 'calc w=1/[\s^2^(Fo^2^)+(0.0300P)^2^+110.0000P] where P=(Fo^2^+2Fc^2^)/3'
_refine_ls_weighting_scheme calc
_refine_ls_wR_factor_gt 0.2008
_refine_ls_wR_factor_ref 0.2195
_reflns_number_gt 6129
_reflns_number_total 14663
_reflns_threshold_expression I>2\s(I)
_cod_data_source_file c1cc00030f.txt
_cod_data_source_block MOP3
_cod_depositor_comments
;
The following automatic conversions were performed:

'_symmetry_cell_setting' value 'Monoclinic' changed to 'monoclinic'
according to the built-in table from CIF Core dictionary named
'cif_core.dic' version 2.4.1 from 2010-06-29.

Automatic conversion script
Id: cif_fix_values 1646 2011-03-28 12:23:43Z adriana 

The following automatic conversions were performed:

'_exptl_crystal_density_meas' value 'not measured' was changed to '?'
- the value is perceived as not measured.

Automatic conversion script
Id: cif_fix_values 3008 2015-01-20 13:52:24Z robertas 
;
_cod_original_sg_symbol_H-M 'C 2/c'
_cod_database_code 7106273

loop_
_symmetry_equiv_pos_as_xyz
'x, y, z'
'-x, y, -z+1/2'
'x+1/2, y+1/2, z'
'-x+1/2, y+1/2, -z+1/2'
'-x, -y, -z'
'x, -y, z-1/2'
'-x+1/2, -y+1/2, -z'
'x+1/2, -y+1/2, z-1/2'

loop_
_atom_site_label
_atom_site_type_symbol
_atom_site_fract_x
_atom_site_fract_y
_atom_site_fract_z
_atom_site_U_iso_or_equiv
_atom_site_adp_type
_atom_site_occupancy
_atom_site_symmetry_multiplicity
_atom_site_calc_flag
_atom_site_refinement_flags
_atom_site_disorder_assembly
_atom_site_disorder_group
Cu1 Cu 0.88899(3) 0.65671(5) 0.60512(2) 0.0450(2) Uani 1 1 d . . .
Cu2 Cu 0.96465(3) 0.59746(5) 0.66486(2) 0.0459(2) Uani 1 1 d . . .
O1 O 0.9039(2) 0.5739(3) 0.57258(13) 0.0583(14) Uani 1 1 d . . .
O2 O 0.97459(19) 0.5313(3) 0.62194(13) 0.0568(13) Uani 1 1 d . . .
O3 O 0.61109(17) 0.7694(2) 0.35149(13) 0.0482(12) Uani 1 1 d . . .
O4 O 0.55245(17) 0.8280(3) 0.29909(13) 0.0477(12) Uani 1 1 d . . .
O5 O 0.83992(18) 0.5952(3) 0.62604(14) 0.0577(13) Uani 1 1 d . . .
O6 O 0.9060(2) 0.5362(3) 0.67275(14) 0.0594(13) Uani 1 1 d . . .
O7 O 0.55253(18) 0.7893(3) 0.40850(13) 0.0508(12) Uani 1 1 d . . .
O8 O 0.48943(17) 0.8292(3) 0.35225(13) 0.0496(12) Uani 1 1 d . . .
O9 O 0.8285(2) 0.7082(4) 0.55608(17) 0.103(2) Uani 1 1 d . . .
O10 O 1.0231(2) 0.5426(4) 0.71475(16) 0.104(2) Uani 1 1 d . . .
C1 C 0.9437(4) 0.5316(4) 0.5850(2) 0.062(2) Uani 1 1 d . . .
C2 C 0.9554(2) 0.4781(3) 0.55467(12) 0.0771(11) Uani 1 1 d G . .
C3 C 0.9268(2) 0.4839(3) 0.51299(14) 0.0771(11) Uani 1 1 d G . .
H3A H 0.8995 0.5200 0.5048 0.092 Uiso 1 1 calc R . .
C4 C 0.9381(2) 0.4370(3) 0.48337(10) 0.0771(11) Uani 1 1 d GD . .
C5 C 0.9781(2) 0.3842(3) 0.49543(12) 0.0771(11) Uani 1 1 d G . .
H5A H 0.9858 0.3521 0.4752 0.092 Uiso 1 1 calc R . .
C6 C 1.00670(19) 0.3784(3) 0.53711(14) 0.0771(11) Uani 1 1 d G . .
H6A H 1.0340 0.3424 0.5454 0.092 Uiso 1 1 calc R . .
C7 C 0.9954(2) 0.4254(3) 0.56673(10) 0.0771(11) Uani 1 1 d G . .
H7A H 1.0149 0.4214 0.5952 0.092 Uiso 1 1 calc R . .
C8 C 0.9090(3) 0.4432(5) 0.44005(11) 0.071(2) Uani 1 1 d D . .
C9 C 0.8838(3) 0.4506(4) 0.40440(12) 0.070(2) Uani 1 1 d D . .
C10 C 0.85383(18) 0.4531(3) 0.36116(10) 0.062(2) Uani 1 1 d GD . .
C11 C 0.8053(2) 0.4899(3) 0.34959(13) 0.071(2) Uani 1 1 d G . .
H11A H 0.7927 0.5157 0.3700 0.085 Uiso 1 1 calc R . .
C12 C 0.77514(16) 0.4891(3) 0.30817(15) 0.066(2) Uani 1 1 d GD . .
C13 C 0.79358(19) 0.4514(3) 0.27833(10) 0.069(2) Uani 1 1 d G . .
H13A H 0.7730 0.4508 0.2500 0.083 Uiso 1 1 calc R . .
C14 C 0.8422(2) 0.4146(3) 0.28990(12) 0.066(2) Uani 1 1 d G B .
C15 C 0.87228(16) 0.4155(3) 0.33132(14) 0.064(2) Uani 1 1 d G . .
H15A H 0.9055 0.3903 0.3392 0.077 Uiso 1 1 calc R . .
C16 C 0.7255(2) 0.5288(4) 0.2951(2) 0.069(2) Uani 1 1 d D . .
C17 C 0.6850(2) 0.5630(4) 0.2837(2) 0.069(2) Uani 1 1 d D . .
C18 C 0.63960(16) 0.6111(2) 0.27051(15) 0.057(2) Uani 1 1 d GD . .
C19 C 0.63156(16) 0.6652(3) 0.29792(10) 0.0468(17) Uani 1 1 d G . .
H19A H 0.6533 0.6663 0.3259 0.056 Uiso 1 1 calc R . .
C20 C 0.59176(17) 0.7177(2) 0.28441(12) 0.0430(16) Uani 1 1 d G . .
C21 C 0.56001(15) 0.7162(2) 0.24349(13) 0.0495(18) Uani 1 1 d G . .
H21A H 0.5328 0.7521 0.2343 0.059 Uiso 1 1 calc R . .
C22 C 0.56804(17) 0.6622(3) 0.21608(10) 0.064(2) Uani 1 1 d G . .
H22A H 0.5463 0.6611 0.1881 0.077 Uiso 1 1 calc R . .
C23 C 0.60784(19) 0.6096(2) 0.22959(14) 0.071(2) Uani 1 1 d G . .
H23A H 0.6133 0.5727 0.2109 0.085 Uiso 1 1 calc R . .
C24 C 0.5847(3) 0.7763(4) 0.3140(2) 0.0411(16) Uani 1 1 d . . .
C25 C 0.8632(3) 0.3734(5) 0.2583(2) 0.079(3) Uani 1 1 d D . .
H25A H 0.8840 0.4076 0.2455 0.095 Uiso 1 1 calc R A 1
H25B H 0.8873 0.3335 0.2725 0.095 Uiso 1 1 calc R A 1
O11 O 0.8205(5) 0.3418(7) 0.2259(4) 0.1417(18) Uani 0.70 1 d PD B 1
O12 O 0.8085(7) 0.2587(9) 0.2729(3) 0.1417(18) Uani 0.70 1 d PD B 1
C26 C 0.7960(6) 0.2830(9) 0.2376(3) 0.1417(18) Uani 0.70 1 d PD B 1
C27 C 0.7491(5) 0.2456(7) 0.2079(3) 0.1417(18) Uani 0.70 1 d PD B 1
H27A H 0.7572 0.1926 0.2054 0.170 Uiso 0.70 1 calc PR B 1
H27B H 0.7174 0.2492 0.2189 0.170 Uiso 0.70 1 calc PR B 1
C28 C 0.7377(4) 0.2820(7) 0.1655(3) 0.1417(18) Uani 0.70 1 d PD B 1
H28A H 0.7680 0.2741 0.1534 0.170 Uiso 0.70 1 calc PR B 1
H28B H 0.7331 0.3358 0.1685 0.170 Uiso 0.70 1 calc PR B 1
C29 C 0.6876(5) 0.2496(7) 0.1370(3) 0.1417(18) Uani 0.70 1 d PD B 1
H29A H 0.6930 0.1964 0.1327 0.170 Uiso 0.70 1 calc PR B 1
H29B H 0.6578 0.2547 0.1501 0.170 Uiso 0.70 1 calc PR B 1
C30 C 0.6742(5) 0.2894(7) 0.0956(3) 0.1417(18) Uani 0.70 1 d PD B 1
H30A H 0.6663 0.3419 0.0997 0.170 Uiso 0.70 1 calc PR B 1
H30B H 0.7051 0.2874 0.0835 0.170 Uiso 0.70 1 calc PR B 1
C31 C 0.6265(5) 0.2535(8) 0.0660(3) 0.1417(18) Uani 0.70 1 d PD B 1
H31A H 0.6171 0.2808 0.0395 0.213 Uiso 0.70 1 calc PR B 1
H31B H 0.5964 0.2542 0.0784 0.213 Uiso 0.70 1 calc PR B 1
H31C H 0.6352 0.2023 0.0608 0.213 Uiso 0.70 1 calc PR B 1
O11' O 0.8208(9) 0.3426(12) 0.2254(7) 0.1417(18) Uani 0.30 1 d PD B 2
O12' O 0.8009(14) 0.2595(19) 0.2636(7) 0.1417(18) Uani 0.30 1 d PD B 2
C26' C 0.7875(8) 0.2874(11) 0.2293(6) 0.1417(18) Uani 0.30 1 d PD B 2
C27' C 0.7395(6) 0.2629(11) 0.1954(7) 0.1417(18) Uani 0.30 1 d PD B 2
H27C H 0.7122 0.2426 0.2081 0.170 Uiso 0.30 1 calc PR B 2
H27D H 0.7238 0.3057 0.1778 0.170 Uiso 0.30 1 calc PR B 2
C28' C 0.7557(8) 0.2045(16) 0.1687(7) 0.1417(18) Uani 0.30 1 d PD B 2
H28C H 0.7854 0.2231 0.1582 0.170 Uiso 0.30 1 calc PR B 2
H28D H 0.7680 0.1598 0.1856 0.170 Uiso 0.30 1 calc PR B 2
C29' C 0.7089(7) 0.1854(18) 0.1323(6) 0.1417(18) Uani 0.30 1 d PD B 2
H29C H 0.6829 0.2266 0.1269 0.170 Uiso 0.30 1 calc PR B 2
H29D H 0.6908 0.1407 0.1390 0.170 Uiso 0.30 1 calc PR B 2
C30' C 0.7279(8) 0.171(2) 0.0938(6) 0.1417(18) Uani 0.30 1 d PD B 2
H30C H 0.7508 0.1269 0.0981 0.170 Uiso 0.30 1 calc PR B 2
H30D H 0.7493 0.2140 0.0888 0.170 Uiso 0.30 1 calc PR B 2
C31' C 0.6806(11) 0.160(2) 0.0565(5) 0.1417(18) Uani 0.30 1 d PD B 2
H31D H 0.6931 0.1464 0.0322 0.213 Uiso 0.30 1 calc PR B 2
H31E H 0.6602 0.2064 0.0505 0.213 Uiso 0.30 1 calc PR B 2
H31F H 0.6579 0.1210 0.0625 0.213 Uiso 0.30 1 calc PR B 2
C32 C 0.8568(3) 0.5475(4) 0.6545(2) 0.058(2) Uani 1 1 d D . .
O13 O 0.4422(6) 0.4531(7) 0.6604(4) 0.578(13) Uani 0.50 1 d PD C 1
O14 O 0.3806(6) 0.5293(11) 0.6279(5) 0.578(13) Uani 0.50 1 d PD C 1
C33 C 0.8149(4) 0.5030(7) 0.6675(4) 0.0660(11) Uani 0.50 1 d PGD C 1
C34 C 0.7609(5) 0.5109(5) 0.6478(3) 0.0660(11) Uani 0.50 1 d PGD C 1
H34A H 0.7493 0.5479 0.6271 0.079 Uiso 0.50 1 calc PR C 1
C35 C 0.7240(2) 0.4648(6) 0.6585(3) 0.0660(11) Uani 0.50 1 d PGD C 1
C36 C 0.7410(4) 0.4106(6) 0.6888(4) 0.0660(11) Uani 0.50 1 d PGD C 1
H36A H 0.7158 0.3791 0.6961 0.079 Uiso 0.50 1 calc PR C 1
C37 C 0.7950(5) 0.4027(6) 0.7085(3) 0.0660(11) Uani 0.50 1 d PGD C 1
H37A H 0.8066 0.3657 0.7292 0.079 Uiso 0.50 1 calc PR C 1
C38 C 0.8319(2) 0.4489(7) 0.6978(3) 0.0660(11) Uani 0.50 1 d PGD C 1
H38A H 0.8688 0.4435 0.7112 0.079 Uiso 0.50 1 calc PR C 1
C39 C 0.6685(3) 0.4754(9) 0.6372(4) 0.071(3) Uani 0.50 1 d PD C 1
C40 C 0.6220(2) 0.4849(7) 0.6230(4) 0.071(3) Uani 0.50 1 d PD C 1
C41 C 0.5661(2) 0.4876(5) 0.6015(3) 0.0988(19) Uani 0.50 1 d PGD C 1
C42 C 0.5480(3) 0.5237(4) 0.5634(3) 0.0988(19) Uani 0.50 1 d PGD C 1
H42A H 0.5727 0.5471 0.5510 0.119 Uiso 0.50 1 calc PR C 1
C43 C 0.4939(4) 0.5254(4) 0.54334(19) 0.0988(19) Uani 0.50 1 d PGD C 1
C44 C 0.4578(2) 0.4910(5) 0.5614(3) 0.0988(19) Uani 0.50 1 d PGD C 1
H44A H 0.4208 0.4922 0.5477 0.119 Uiso 0.50 1 calc PR C 1
C45 C 0.4758(3) 0.4549(4) 0.5995(3) 0.0988(19) Uani 0.50 1 d PGD C 1
C46 C 0.5300(4) 0.4532(4) 0.61956(18) 0.0988(19) Uani 0.50 1 d PGD C 1
H46A H 0.5423 0.4286 0.6456 0.119 Uiso 0.50 1 calc PR C 1
C47 C 0.4748(7) 0.5626(6) 0.5038(2) 0.094(3) Uani 0.50 1 d PD C 1
C48 C 0.4618(6) 0.5980(7) 0.4725(3) 0.094(3) Uani 0.50 1 d PD C 1
C49 C 0.4448(4) 0.6456(5) 0.43666(19) 0.0668(15) Uani 0.50 1 d PGD C 1
C50 C 0.4809(4) 0.6962(6) 0.4285(3) 0.0668(15) Uani 0.50 1 d PGD C 1
H50A H 0.5160 0.6989 0.4464 0.080 Uiso 0.50 1 calc PR C 1
C51 C 0.4656(5) 0.7428(6) 0.3941(3) 0.0668(15) Uani 0.50 1 d PGD C 1
C52 C 0.4142(5) 0.7388(5) 0.3679(2) 0.0668(15) Uani 0.50 1 d PGD C 1
H52A H 0.4038 0.7706 0.3443 0.080 Uiso 0.50 1 calc PR C 1
C53 C 0.3781(4) 0.6882(6) 0.3760(3) 0.0668(15) Uani 0.50 1 d PGD C 1
H53A H 0.3430 0.6854 0.3581 0.080 Uiso 0.50 1 calc PR C 1
C54 C 0.3934(4) 0.6416(5) 0.4104(3) 0.0668(15) Uani 0.50 1 d PGD C 1
H54A H 0.3688 0.6070 0.4160 0.080 Uiso 0.50 1 calc PR C 1
C55 C 0.5026(14) 0.7990(9) 0.3833(14) 0.037(5) Uani 0.50 1 d PD C 1
C56 C 0.4395(6) 0.4162(7) 0.6214(5) 0.578(13) Uani 0.50 1 d PD C 1
H56A H 0.4025 0.4170 0.6035 0.693 Uiso 0.50 1 calc PR C 1
H56B H 0.4507 0.3640 0.6268 0.693 Uiso 0.50 1 calc PR C 1
C57 C 0.4129(5) 0.5145(7) 0.6602(4) 0.578(13) Uani 0.50 1 d PD C 1
C58 C 0.4227(6) 0.5588(12) 0.6998(7) 0.578(13) Uani 0.50 1 d PD C 1
H58A H 0.4386 0.6071 0.6958 0.693 Uiso 0.50 1 calc PR C 1
H58B H 0.4483 0.5323 0.7227 0.693 Uiso 0.50 1 calc PR C 1
C59 C 0.3712(10) 0.5709(15) 0.7114(8) 0.578(13) Uani 0.50 1 d PD C 1
H59A H 0.3636 0.5277 0.7272 0.693 Uiso 0.50 1 calc PR C 1
H59B H 0.3415 0.5762 0.6858 0.693 Uiso 0.50 1 calc PR C 1
C60 C 0.3753(12) 0.6397(10) 0.7378(8) 0.578(13) Uani 0.50 1 d PD C 1
H60A H 0.3433 0.6707 0.7272 0.693 Uiso 0.50 1 calc PR C 1
H60B H 0.4069 0.6688 0.7361 0.693 Uiso 0.50 1 calc PR C 1
C61 C 0.3803(15) 0.6186(17) 0.7827(6) 0.578(13) Uani 0.50 1 d PD C 1
H61A H 0.3644 0.5692 0.7838 0.693 Uiso 0.50 1 calc PR C 1
H61B H 0.4184 0.6162 0.7983 0.693 Uiso 0.50 1 calc PR C 1
C62 C 0.352(2) 0.675(2) 0.8026(13) 0.578(13) Uani 0.50 1 d PD C 1
H62A H 0.3640 0.6700 0.8331 0.867 Uiso 0.50 1 calc PR C 1
H62B H 0.3135 0.6668 0.7931 0.867 Uiso 0.50 1 calc PR C 1
H62C H 0.3604 0.7248 0.7946 0.867 Uiso 0.50 1 calc PR C 1
O13' O 0.4301(6) 0.6367(8) 0.6828(7) 0.578(13) Uani 0.50 1 d PD C 2
O14' O 0.4182(10) 0.6947(14) 0.7362(7) 0.578(13) Uani 0.50 1 d PD C 2
C33' C 0.8152(4) 0.4997(7) 0.6658(4) 0.0660(11) Uani 0.50 1 d PGD C 2
C34' C 0.7623(5) 0.5226(4) 0.6541(3) 0.0660(11) Uani 0.50 1 d PGD C 2
H34B H 0.7524 0.5655 0.6374 0.079 Uiso 0.50 1 calc PR C 2
C35' C 0.7240(2) 0.4827(6) 0.6671(3) 0.0660(11) Uani 0.50 1 d PGD C 2
C36' C 0.7385(4) 0.4200(7) 0.6916(4) 0.0660(11) Uani 0.50 1 d PGD C 2
H36B H 0.7123 0.3927 0.7004 0.079 Uiso 0.50 1 calc PR C 2
C37' C 0.7913(5) 0.3971(5) 0.7032(4) 0.0660(11) Uani 0.50 1 d PGD C 2
H37B H 0.8012 0.3543 0.7200 0.079 Uiso 0.50 1 calc PR C 2
C38' C 0.8297(2) 0.4370(7) 0.6903(4) 0.0660(11) Uani 0.50 1 d PGD C 2
H38B H 0.8658 0.4214 0.6982 0.079 Uiso 0.50 1 calc PR C 2
C39' C 0.6691(3) 0.5062(9) 0.6551(4) 0.071(3) Uani 0.50 1 d PD C 2
C40' C 0.6255(3) 0.5318(5) 0.6471(5) 0.071(3) Uani 0.50 1 d PD C 2
C41' C 0.5770(2) 0.5745(4) 0.6364(3) 0.0988(19) Uani 0.50 1 d PGD C 2
C42' C 0.5527(4) 0.5862(4) 0.5943(3) 0.0988(19) Uani 0.50 1 d PGD C 2
H42B H 0.5681 0.5663 0.5737 0.119 Uiso 0.50 1 calc PR C 2
C43' C 0.5059(4) 0.6269(5) 0.58219(19) 0.0988(19) Uani 0.50 1 d PGD C 2
C44' C 0.4833(2) 0.6560(4) 0.6123(3) 0.0988(19) Uani 0.50 1 d PGD C 2
H44B H 0.4513 0.6838 0.6040 0.119 Uiso 0.50 1 calc PR C 2
C45' C 0.5076(3) 0.6443(4) 0.6544(3) 0.0988(19) Uani 0.50 1 d PGD C 2
C46' C 0.5544(3) 0.6035(5) 0.66649(18) 0.0988(19) Uani 0.50 1 d PGD C 2
H46B H 0.5710 0.5955 0.6953 0.119 Uiso 0.50 1 calc PR C 2
C47' C 0.4789(6) 0.6409(9) 0.5390(2) 0.094(3) Uani 0.50 1 d PD C 2
C48' C 0.4621(6) 0.6523(7) 0.50252(19) 0.094(3) Uani 0.50 1 d PD C 2
C49' C 0.4442(4) 0.6816(5) 0.46075(16) 0.0668(15) Uani 0.50 1 d PGD C 2
C50' C 0.4811(4) 0.7152(6) 0.4432(3) 0.0668(15) Uani 0.50 1 d PGD C 2
H50B H 0.5174 0.7186 0.4587 0.080 Uiso 0.50 1 calc PR C 2
C51' C 0.4649(5) 0.7440(6) 0.4030(3) 0.0668(15) Uani 0.50 1 d PGD C 2
C52' C 0.4118(5) 0.7390(6) 0.3803(2) 0.0668(15) Uani 0.50 1 d PGD C 2
H52B H 0.4007 0.7587 0.3528 0.080 Uiso 0.50 1 calc PR C 2
C53' C 0.3749(4) 0.7053(6) 0.3978(3) 0.0668(15) Uani 0.50 1 d PGD C 2
H53B H 0.3386 0.7020 0.3823 0.080 Uiso 0.50 1 calc PR C 2
C54' C 0.3911(4) 0.6766(5) 0.4381(2) 0.0668(15) Uani 0.50 1 d PGD C 2
H54B H 0.3659 0.6536 0.4500 0.080 Uiso 0.50 1 calc PR C 2
C55' C 0.5080(14) 0.7794(10) 0.3869(15) 0.037(5) Uani 0.50 1 d PD C 2
C56' C 0.4734(11) 0.6826(10) 0.6782(13) 0.578(13) Uani 0.50 1 d PD C 2
H56C H 0.4957 0.6965 0.7063 0.693 Uiso 0.50 1 calc PR C 2
H56D H 0.4587 0.7285 0.6634 0.693 Uiso 0.50 1 calc PR C 2
C57' C 0.3965(6) 0.6627(7) 0.7042(6) 0.578(13) Uani 0.50 1 d PD C 2
C58' C 0.3369(6) 0.6522(13) 0.6890(9) 0.578(13) Uani 0.50 1 d PD C 2
H58C H 0.3288 0.6022 0.6769 0.693 Uiso 0.50 1 calc PR C 2
H58D H 0.3209 0.6566 0.7128 0.693 Uiso 0.50 1 calc PR C 2
C59' C 0.3133(7) 0.7098(16) 0.6565(10) 0.578(13) Uani 0.50 1 d PD C 2
H59C H 0.3292 0.7053 0.6327 0.693 Uiso 0.50 1 calc PR C 2
H59D H 0.3214 0.7598 0.6687 0.693 Uiso 0.50 1 calc PR C 2
C60' C 0.2537(6) 0.6995(19) 0.6414(9) 0.578(13) Uani 0.50 1 d PD C 2
H60C H 0.2355 0.7469 0.6433 0.693 Uiso 0.50 1 calc PR C 2
H60D H 0.2420 0.6630 0.6593 0.693 Uiso 0.50 1 calc PR C 2
C61' C 0.2387(13) 0.673(2) 0.5967(9) 0.578(13) Uani 0.50 1 d PD C 2
H61C H 0.2452 0.7126 0.5782 0.693 Uiso 0.50 1 calc PR C 2
H61D H 0.2004 0.6601 0.5880 0.693 Uiso 0.50 1 calc PR C 2
C62' C 0.272(3) 0.606(2) 0.5929(16) 0.578(13) Uani 0.50 1 d PD C 2
H62D H 0.2632 0.5903 0.5636 0.867 Uiso 0.50 1 calc PR C 2
H62E H 0.2631 0.5654 0.6098 0.867 Uiso 0.50 1 calc PR C 2
H62F H 0.3095 0.6179 0.6028 0.867 Uiso 0.50 1 calc PR C 2

loop_
_atom_site_aniso_label
_atom_site_aniso_U_11
_atom_site_aniso_U_22
_atom_site_aniso_U_33
_atom_site_aniso_U_23
_atom_site_aniso_U_13
_atom_site_aniso_U_12
Cu1 0.0439(5) 0.0622(6) 0.0269(4) 0.0011(4) 0.0061(3) 0.0021(4)
Cu2 0.0486(5) 0.0587(5) 0.0281(4) -0.0007(4) 0.0064(4) 0.0074(4)
O1 0.068(4) 0.072(4) 0.030(3) -0.007(2) 0.006(2) 0.008(3)
O2 0.076(4) 0.060(3) 0.031(3) -0.005(2) 0.008(2) 0.009(3)
O3 0.050(3) 0.061(3) 0.033(3) -0.005(2) 0.009(2) 0.006(2)
O4 0.038(3) 0.065(3) 0.039(3) -0.007(2) 0.009(2) 0.012(2)
O5 0.059(3) 0.069(3) 0.047(3) -0.006(3) 0.016(2) -0.011(3)
O6 0.059(3) 0.067(3) 0.053(3) 0.005(3) 0.016(3) -0.003(3)
O7 0.045(3) 0.067(3) 0.038(3) 0.011(2) 0.008(2) 0.004(3)
O8 0.045(3) 0.065(3) 0.037(3) 0.004(2) 0.008(2) 0.011(2)
O9 0.063(4) 0.156(6) 0.066(4) 0.012(4) -0.021(3) 0.029(4)
O10 0.084(4) 0.177(7) 0.047(3) 0.045(4) 0.012(3) 0.046(4)
C1 0.095(7) 0.051(5) 0.041(5) 0.000(4) 0.020(5) -0.004(5)
C2 0.100(3) 0.080(3) 0.0465(18) -0.0150(17) 0.0117(19) 0.018(2)
C3 0.100(3) 0.080(3) 0.0465(18) -0.0150(17) 0.0117(19) 0.018(2)
C4 0.100(3) 0.080(3) 0.0465(18) -0.0150(17) 0.0117(19) 0.018(2)
C5 0.100(3) 0.080(3) 0.0465(18) -0.0150(17) 0.0117(19) 0.018(2)
C6 0.100(3) 0.080(3) 0.0465(18) -0.0150(17) 0.0117(19) 0.018(2)
C7 0.100(3) 0.080(3) 0.0465(18) -0.0150(17) 0.0117(19) 0.018(2)
C8 0.072(6) 0.095(7) 0.041(4) -0.016(4) 0.005(4) 0.012(5)
C9 0.068(6) 0.078(6) 0.066(5) -0.018(5) 0.020(5) 0.018(5)
C10 0.067(5) 0.071(5) 0.045(4) -0.004(4) 0.011(4) 0.018(4)
C11 0.092(7) 0.075(6) 0.050(5) -0.008(4) 0.027(5) 0.020(5)
C12 0.071(6) 0.070(5) 0.055(5) -0.008(4) 0.012(4) 0.031(4)
C13 0.084(6) 0.076(6) 0.045(4) -0.007(4) 0.012(4) 0.028(5)
C14 0.085(6) 0.078(6) 0.033(4) 0.004(4) 0.013(4) 0.039(5)
C15 0.073(5) 0.079(6) 0.045(4) 0.001(4) 0.022(4) 0.037(5)
C16 0.065(6) 0.077(6) 0.069(5) -0.015(5) 0.029(5) 0.023(5)
C17 0.060(5) 0.083(6) 0.064(5) -0.025(5) 0.018(4) 0.011(5)
C18 0.045(4) 0.059(5) 0.068(5) -0.001(4) 0.018(4) 0.016(4)
C19 0.050(4) 0.054(5) 0.037(4) -0.003(3) 0.013(3) 0.002(4)
C20 0.038(4) 0.053(4) 0.043(4) -0.008(3) 0.017(3) -0.004(3)
C21 0.034(4) 0.070(5) 0.047(4) -0.008(4) 0.015(3) 0.003(4)
C22 0.056(5) 0.089(6) 0.041(4) -0.023(4) 0.005(4) 0.001(5)
C23 0.060(5) 0.088(6) 0.062(5) -0.026(5) 0.013(4) 0.012(5)
C24 0.030(4) 0.060(5) 0.039(4) -0.009(3) 0.019(3) -0.010(4)
C25 0.096(7) 0.099(7) 0.042(4) -0.003(4) 0.016(5) 0.039(5)
O11 0.151(4) 0.161(4) 0.099(3) -0.038(3) 0.010(3) 0.049(3)
O12 0.151(4) 0.161(4) 0.099(3) -0.038(3) 0.010(3) 0.049(3)
C26 0.151(4) 0.161(4) 0.099(3) -0.038(3) 0.010(3) 0.049(3)
C27 0.151(4) 0.161(4) 0.099(3) -0.038(3) 0.010(3) 0.049(3)
C28 0.151(4) 0.161(4) 0.099(3) -0.038(3) 0.010(3) 0.049(3)
C29 0.151(4) 0.161(4) 0.099(3) -0.038(3) 0.010(3) 0.049(3)
C30 0.151(4) 0.161(4) 0.099(3) -0.038(3) 0.010(3) 0.049(3)
C31 0.151(4) 0.161(4) 0.099(3) -0.038(3) 0.010(3) 0.049(3)
O11' 0.151(4) 0.161(4) 0.099(3) -0.038(3) 0.010(3) 0.049(3)
O12' 0.151(4) 0.161(4) 0.099(3) -0.038(3) 0.010(3) 0.049(3)
C26' 0.151(4) 0.161(4) 0.099(3) -0.038(3) 0.010(3) 0.049(3)
C27' 0.151(4) 0.161(4) 0.099(3) -0.038(3) 0.010(3) 0.049(3)
C28' 0.151(4) 0.161(4) 0.099(3) -0.038(3) 0.010(3) 0.049(3)
C29' 0.151(4) 0.161(4) 0.099(3) -0.038(3) 0.010(3) 0.049(3)
C30' 0.151(4) 0.161(4) 0.099(3) -0.038(3) 0.010(3) 0.049(3)
C31' 0.151(4) 0.161(4) 0.099(3) -0.038(3) 0.010(3) 0.049(3)
C32 0.071(6) 0.060(5) 0.047(5) -0.012(4) 0.024(4) -0.001(5)
O13 0.82(3) 0.315(15) 0.91(3) 0.102(19) 0.77(3) -0.042(17)
O14 0.82(3) 0.315(15) 0.91(3) 0.102(19) 0.77(3) -0.042(17)
C33 0.076(2) 0.066(3) 0.055(2) -0.0049(18) 0.017(2) -0.020(2)
C34 0.076(2) 0.066(3) 0.055(2) -0.0049(18) 0.017(2) -0.020(2)
C35 0.076(2) 0.066(3) 0.055(2) -0.0049(18) 0.017(2) -0.020(2)
C36 0.076(2) 0.066(3) 0.055(2) -0.0049(18) 0.017(2) -0.020(2)
C37 0.076(2) 0.066(3) 0.055(2) -0.0049(18) 0.017(2) -0.020(2)
C38 0.076(2) 0.066(3) 0.055(2) -0.0049(18) 0.017(2) -0.020(2)
C39 0.069(5) 0.094(9) 0.048(7) 0.009(5) 0.011(6) -0.019(6)
C40 0.069(5) 0.094(9) 0.048(7) 0.009(5) 0.011(6) -0.019(6)
C41 0.089(4) 0.136(5) 0.072(4) 0.033(3) 0.023(3) -0.001(4)
C42 0.089(4) 0.136(5) 0.072(4) 0.033(3) 0.023(3) -0.001(4)
C43 0.089(4) 0.136(5) 0.072(4) 0.033(3) 0.023(3) -0.001(4)
C44 0.089(4) 0.136(5) 0.072(4) 0.033(3) 0.023(3) -0.001(4)
C45 0.089(4) 0.136(5) 0.072(4) 0.033(3) 0.023(3) -0.001(4)
C46 0.089(4) 0.136(5) 0.072(4) 0.033(3) 0.023(3) -0.001(4)
C47 0.078(6) 0.134(9) 0.070(6) 0.030(6) 0.022(6) -0.022(7)
C48 0.078(6) 0.134(9) 0.070(6) 0.030(6) 0.022(6) -0.022(7)
C49 0.054(2) 0.080(3) 0.068(4) 0.015(3) 0.019(3) -0.005(2)
C50 0.054(2) 0.080(3) 0.068(4) 0.015(3) 0.019(3) -0.005(2)
C51 0.054(2) 0.080(3) 0.068(4) 0.015(3) 0.019(3) -0.005(2)
C52 0.054(2) 0.080(3) 0.068(4) 0.015(3) 0.019(3) -0.005(2)
C53 0.054(2) 0.080(3) 0.068(4) 0.015(3) 0.019(3) -0.005(2)
C54 0.054(2) 0.080(3) 0.068(4) 0.015(3) 0.019(3) -0.005(2)
C55 0.050(7) 0.020(10) 0.040(7) 0.009(12) 0.012(7) 0.022(10)
C56 0.82(3) 0.315(15) 0.91(3) 0.102(19) 0.77(3) -0.042(17)
C57 0.82(3) 0.315(15) 0.91(3) 0.102(19) 0.77(3) -0.042(17)
C58 0.82(3) 0.315(15) 0.91(3) 0.102(19) 0.77(3) -0.042(17)
C59 0.82(3) 0.315(15) 0.91(3) 0.102(19) 0.77(3) -0.042(17)
C60 0.82(3) 0.315(15) 0.91(3) 0.102(19) 0.77(3) -0.042(17)
C61 0.82(3) 0.315(15) 0.91(3) 0.102(19) 0.77(3) -0.042(17)
C62 0.82(3) 0.315(15) 0.91(3) 0.102(19) 0.77(3) -0.042(17)
O13' 0.82(3) 0.315(15) 0.91(3) 0.102(19) 0.77(3) -0.042(17)
O14' 0.82(3) 0.315(15) 0.91(3) 0.102(19) 0.77(3) -0.042(17)
C33' 0.076(2) 0.066(3) 0.055(2) -0.0049(18) 0.017(2) -0.020(2)
C34' 0.076(2) 0.066(3) 0.055(2) -0.0049(18) 0.017(2) -0.020(2)
C35' 0.076(2) 0.066(3) 0.055(2) -0.0049(18) 0.017(2) -0.020(2)
C36' 0.076(2) 0.066(3) 0.055(2) -0.0049(18) 0.017(2) -0.020(2)
C37' 0.076(2) 0.066(3) 0.055(2) -0.0049(18) 0.017(2) -0.020(2)
C38' 0.076(2) 0.066(3) 0.055(2) -0.0049(18) 0.017(2) -0.020(2)
C39' 0.069(5) 0.094(9) 0.048(7) 0.009(5) 0.011(6) -0.019(6)
C40' 0.069(5) 0.094(9) 0.048(7) 0.009(5) 0.011(6) -0.019(6)
C41' 0.089(4) 0.136(5) 0.072(4) 0.033(3) 0.023(3) -0.001(4)
C42' 0.089(4) 0.136(5) 0.072(4) 0.033(3) 0.023(3) -0.001(4)
C43' 0.089(4) 0.136(5) 0.072(4) 0.033(3) 0.023(3) -0.001(4)
C44' 0.089(4) 0.136(5) 0.072(4) 0.033(3) 0.023(3) -0.001(4)
C45' 0.089(4) 0.136(5) 0.072(4) 0.033(3) 0.023(3) -0.001(4)
C46' 0.089(4) 0.136(5) 0.072(4) 0.033(3) 0.023(3) -0.001(4)
C47' 0.078(6) 0.134(9) 0.070(6) 0.030(6) 0.022(6) -0.022(7)
C48' 0.078(6) 0.134(9) 0.070(6) 0.030(6) 0.022(6) -0.022(7)
C49' 0.054(2) 0.080(3) 0.068(4) 0.015(3) 0.019(3) -0.005(2)
C50' 0.054(2) 0.080(3) 0.068(4) 0.015(3) 0.019(3) -0.005(2)
C51' 0.054(2) 0.080(3) 0.068(4) 0.015(3) 0.019(3) -0.005(2)
C52' 0.054(2) 0.080(3) 0.068(4) 0.015(3) 0.019(3) -0.005(2)
C53' 0.054(2) 0.080(3) 0.068(4) 0.015(3) 0.019(3) -0.005(2)
C54' 0.054(2) 0.080(3) 0.068(4) 0.015(3) 0.019(3) -0.005(2)
C55' 0.050(7) 0.020(10) 0.040(7) 0.009(12) 0.012(7) 0.022(10)
C56' 0.82(3) 0.315(15) 0.91(3) 0.102(19) 0.77(3) -0.042(17)
C57' 0.82(3) 0.315(15) 0.91(3) 0.102(19) 0.77(3) -0.042(17)
C58' 0.82(3) 0.315(15) 0.91(3) 0.102(19) 0.77(3) -0.042(17)
C59' 0.82(3) 0.315(15) 0.91(3) 0.102(19) 0.77(3) -0.042(17)
C60' 0.82(3) 0.315(15) 0.91(3) 0.102(19) 0.77(3) -0.042(17)
C61' 0.82(3) 0.315(15) 0.91(3) 0.102(19) 0.77(3) -0.042(17)
C62' 0.82(3) 0.315(15) 0.91(3) 0.102(19) 0.77(3) -0.042(17)

loop_
_atom_type_symbol
_atom_type_description
_atom_type_scat_dispersion_real
_atom_type_scat_dispersion_imag
_atom_type_scat_source
C C 0.0033 0.0016 'International Tables Vol C Tables 4.2.6.8 and 6.1.1.4'
H H 0.0000 0.0000 'International Tables Vol C Tables 4.2.6.8 and 6.1.1.4'
O O 0.0106 0.0060 'International Tables Vol C Tables 4.2.6.8 and 6.1.1.4'
Cu Cu 0.3201 1.2651 'International Tables Vol C Tables 4.2.6.8 and 6.1.1.4'

loop_
_geom_angle_atom_site_label_1
_geom_angle_atom_site_label_2
_geom_angle_atom_site_label_3
_geom_angle
_geom_angle_site_symmetry_1
_geom_angle_site_symmetry_3
_geom_angle_publ_flag
O1 Cu1 O5 90.3(2) . . ?
O1 Cu1 O7 88.5(2) . 7_666 ?
O5 Cu1 O7 170.5(2) . 7_666 ?
O1 Cu1 O3 165.91(19) . 7_666 ?
O5 Cu1 O3 89.87(19) . 7_666 ?
O7 Cu1 O3 89.03(19) 7_666 7_666 ?
O1 Cu1 O9 97.3(2) . . ?
O5 Cu1 O9 95.7(2) . . ?
O7 Cu1 O9 93.8(2) 7_666 . ?
O3 Cu1 O9 96.7(2) 7_666 . ?
O1 Cu1 Cu2 83.36(14) . . ?
O5 Cu1 Cu2 85.93(15) . . ?
O7 Cu1 Cu2 84.56(13) 7_666 . ?
O3 Cu1 Cu2 82.59(13) 7_666 . ?
O9 Cu1 Cu2 178.22(19) . . ?
O2 Cu2 O4 171.25(19) . 7_666 ?
O2 Cu2 O6 90.6(2) . . ?
O4 Cu2 O6 89.7(2) 7_666 . ?
O2 Cu2 O8 89.6(2) . 7_666 ?
O4 Cu2 O8 88.09(19) 7_666 7_666 ?
O6 Cu2 O8 167.0(2) . 7_666 ?
O2 Cu2 O10 94.3(2) . . ?
O4 Cu2 O10 94.4(2) 7_666 . ?
O6 Cu2 O10 93.0(2) . . ?
O8 Cu2 O10 99.9(2) 7_666 . ?
O2 Cu2 Cu1 85.23(14) . . ?
O4 Cu2 Cu1 86.14(13) 7_666 . ?
O6 Cu2 Cu1 82.96(15) . . ?
O8 Cu2 Cu1 84.13(13) 7_666 . ?
O10 Cu2 Cu1 175.90(19) . . ?
C1 O1 Cu1 123.5(4) . . ?
C1 O2 Cu2 122.2(5) . . ?
C24 O3 Cu1 123.4(4) . 7_666 ?
C24 O4 Cu2 120.8(4) . 7_666 ?
C32 O5 Cu1 121.5(4) . . ?
C32 O6 Cu2 124.2(4) . . ?
C55' O7 Cu1 128.4(14) . 7_666 ?
C55 O7 Cu1 117.9(9) . 7_666 ?
C55 O8 Cu2 121.7(13) . 7_666 ?
C55' O8 Cu2 123.5(11) . 7_666 ?
O1 C1 O2 124.6(7) . . ?
O1 C1 C2 118.1(6) . . ?
O2 C1 C2 117.3(7) . . ?
C3 C2 C7 120.0 . . ?
C3 C2 C1 118.3(5) . . ?
C7 C2 C1 121.7(5) . . ?
C2 C3 C4 120.0 . . ?
C2 C3 H3A 120.0 . . ?
C4 C3 H3A 120.0 . . ?
C5 C4 C3 120.0 . . ?
C5 C4 C8 119.7(5) . . ?
C3 C4 C8 120.3(5) . . ?
C4 C5 C6 120.0 . . ?
C4 C5 H5A 120.0 . . ?
C6 C5 H5A 120.0 . . ?
C7 C6 C5 120.0 . . ?
C7 C6 H6A 120.0 . . ?
C5 C6 H6A 120.0 . . ?
C6 C7 C2 120.0 . . ?
C6 C7 H7A 120.0 . . ?
C2 C7 H7A 120.0 . . ?
C9 C8 C4 177.5(9) . . ?
C8 C9 C10 175.4(9) . . ?
C11 C10 C15 120.0 . . ?
C11 C10 C9 120.2(4) . . ?
C15 C10 C9 119.8(4) . . ?
C10 C11 C12 120.0 . . ?
C10 C11 H11A 120.0 . . ?
C12 C11 H11A 120.0 . . ?
C13 C12 C11 120.0 . . ?
C13 C12 C16 118.8(4) . . ?
C11 C12 C16 121.1(4) . . ?
C14 C13 C12 120.0 . . ?
C14 C13 H13A 120.0 . . ?
C12 C13 H13A 120.0 . . ?
C13 C14 C15 120.0 . . ?
C13 C14 C25 121.2(4) . . ?
C15 C14 C25 118.8(4) . . ?
C14 C15 C10 120.0 . . ?
C14 C15 H15A 120.0 . . ?
C10 C15 H15A 120.0 . . ?
C17 C16 C12 178.3(10) . . ?
C16 C17 C18 174.0(9) . . ?
C19 C18 C23 120.0 . . ?
C19 C18 C17 118.8(4) . . ?
C23 C18 C17 120.8(4) . . ?
C18 C19 C20 120.0 . . ?
C18 C19 H19A 120.0 . . ?
C20 C19 H19A 120.0 . . ?
C21 C20 C19 120.0 . . ?
C21 C20 C24 120.8(4) . . ?
C19 C20 C24 119.1(4) . . ?
C20 C21 C22 120.0 . . ?
C20 C21 H21A 120.0 . . ?
C22 C21 H21A 120.0 . . ?
C23 C22 C21 120.0 . . ?
C23 C22 H22A 120.0 . . ?
C21 C22 H22A 120.0 . . ?
C22 C23 C18 120.0 . . ?
C22 C23 H23A 120.0 . . ?
C18 C23 H23A 120.0 . . ?
O3 C24 O4 126.2(6) . . ?
O3 C24 C20 116.8(6) . . ?
O4 C24 C20 117.0(5) . . ?
O11' C25 C14 111.9(14) . . ?
O11 C25 C14 111.4(8) . . ?
O11' C25 H25A 108.3 . . ?
O11 C25 H25A 109.3 . . ?
C14 C25 H25A 109.3 . . ?
O11' C25 H25B 109.8 . . ?
O11 C25 H25B 109.3 . . ?
C14 C25 H25B 109.3 . . ?
H25A C25 H25B 108.0 . . ?
C26 O11 C25 115.3(10) . . ?
O12 C26 O11 122.7(11) . . ?
O12 C26 C27 115.5(9) . . ?
O11 C26 C27 121.8(5) . . ?
C28 C27 C26 109.76(10) . . ?
C28 C27 H27A 109.7 . . ?
C26 C27 H27A 109.7 . . ?
C28 C27 H27B 109.7 . . ?
C26 C27 H27B 109.7 . . ?
H27A C27 H27B 108.2 . . ?
C27 C28 C29 109.76(10) . . ?
C27 C28 H28A 109.7 . . ?
C29 C28 H28A 109.7 . . ?
C27 C28 H28B 109.7 . . ?
C29 C28 H28B 109.7 . . ?
H28A C28 H28B 108.2 . . ?
C30 C29 C28 109.72(10) . . ?
C30 C29 H29A 109.7 . . ?
C28 C29 H29A 109.7 . . ?
C30 C29 H29B 109.7 . . ?
C28 C29 H29B 109.7 . . ?
H29A C29 H29B 108.2 . . ?
C31 C30 C29 109.76(10) . . ?
C31 C30 H30A 109.7 . . ?
C29 C30 H30A 109.7 . . ?
C31 C30 H30B 109.7 . . ?
C29 C30 H30B 109.7 . . ?
H30A C30 H30B 108.2 . . ?
C30 C31 H31A 109.5 . . ?
C30 C31 H31B 109.5 . . ?
H31A C31 H31B 109.5 . . ?
C30 C31 H31C 109.5 . . ?
H31A C31 H31C 109.5 . . ?
H31B C31 H31C 109.5 . . ?
C26' O11' C25 126.5(16) . . ?
O12' C26' O11' 111.58(13) . . ?
O12' C26' C27' 123.50(15) . . ?
O11' C26' C27' 124.9(2) . . ?
C28' C27' C26' 109.74(10) . . ?
C28' C27' H27C 109.7 . . ?
C26' C27' H27C 109.7 . . ?
C28' C27' H27D 109.7 . . ?
C26' C27' H27D 109.7 . . ?
H27C C27' H27D 108.2 . . ?
C29' C28' C27' 109.74(10) . . ?
C29' C28' H28C 109.7 . . ?
C27' C28' H28C 109.7 . . ?
C29' C28' H28D 109.7 . . ?
C27' C28' H28D 109.7 . . ?
H28C C28' H28D 108.2 . . ?
C28' C29' C30' 109.75(10) . . ?
C28' C29' H29C 109.7 . . ?
C30' C29' H29C 109.7 . . ?
C28' C29' H29D 109.7 . . ?
C30' C29' H29D 109.7 . . ?
H29C C29' H29D 108.2 . . ?
C29' C30' C31' 109.74(10) . . ?
C29' C30' H30C 109.7 . . ?
C31' C30' H30C 109.7 . . ?
C29' C30' H30D 109.7 . . ?
C31' C30' H30D 109.7 . . ?
H30C C30' H30D 108.2 . . ?
C30' C31' H31D 109.5 . . ?
C30' C31' H31E 109.5 . . ?
H31D C31' H31E 109.5 . . ?
C30' C31' H31F 109.5 . . ?
H31D C31' H31F 109.5 . . ?
H31E C31' H31F 109.5 . . ?
O5 C32 O6 124.5(4) . . ?
O5 C32 C33' 116.5(8) . . ?
O6 C32 C33' 119.0(8) . . ?
O5 C32 C33 116.3(8) . . ?
O6 C32 C33 119.2(8) . . ?
C57 O13 C56 119.11(9) . . ?
C34 C33 C38 120.0 . . ?
C34 C33 C32 121.9(10) . . ?
C38 C33 C32 117.9(10) . . ?
C33 C34 C35 120.0 . . ?
C33 C34 H34A 120.0 . . ?
C35 C34 H34A 120.0 . . ?
C36 C35 C34 120.0 . . ?
C36 C35 C39 122.3(12) . . ?
C34 C35 C39 117.7(12) . . ?
C37 C36 C35 120.0 . . ?
C37 C36 H36A 120.0 . . ?
C35 C36 H36A 120.0 . . ?
C36 C37 C38 120.0 . . ?
C36 C37 H37A 120.0 . . ?
C38 C37 H37A 120.0 . . ?
C37 C38 C33 120.0 . . ?
C37 C38 H38A 120.0 . . ?
C33 C38 H38A 120.0 . . ?
C40 C39 C35 174.2(13) . . ?
C39 C40 C41 171.3(10) . . ?
C42 C41 C46 120.0 . . ?
C42 C41 C40 121.3(9) . . ?
C46 C41 C40 118.7(9) . . ?
C43 C42 C41 120.0 . . ?
C43 C42 H42A 120.0 . . ?
C41 C42 H42A 120.0 . . ?
C44 C43 C42 120.0 . . ?
C44 C43 C47 119.6(10) . . ?
C42 C43 C47 120.4(10) . . ?
C43 C44 C45 120.0 . . ?
C43 C44 H44A 120.0 . . ?
C45 C44 H44A 120.0 . . ?
C46 C45 C44 120.0 . . ?
C46 C45 C56 116.4(9) . . ?
C44 C45 C56 123.6(9) . . ?
C45 C46 C41 120.0 . . ?
C45 C46 H46A 120.0 . . ?
C41 C46 H46A 120.0 . . ?
C48 C47 C43 174.6(16) . . ?
C47 C48 C49 175.4(11) . . ?
C50 C49 C54 120.0 . . ?
C50 C49 C48 118.8(9) . . ?
C54 C49 C48 121.2(9) . . ?
C49 C50 C51 120.0 . . ?
C49 C50 H50A 120.0 . . ?
C51 C50 H50A 120.0 . . ?
C50 C51 C52 120.0 . . ?
C50 C51 C55 123(2) . . ?
C52 C51 C55 117(2) . . ?
C51 C52 C53 120.0 . . ?
C51 C52 H52A 120.0 . . ?
C53 C52 H52A 120.0 . . ?
C54 C53 C52 120.0 . . ?
C54 C53 H53A 120.0 . . ?
C52 C53 H53A 120.0 . . ?
C53 C54 C49 120.0 . . ?
C53 C54 H54A 120.0 . . ?
C49 C54 H54A 120.0 . . ?
O8 C55 O7 129.1(9) . . ?
O8 C55 C51 119(3) . . ?
O7 C55 C51 109(3) . . ?
O13 C56 C45 109.29(10) . . ?
O13 C56 H56A 109.8 . . ?
C45 C56 H56A 109.8 . . ?
O13 C56 H56B 109.8 . . ?
C45 C56 H56B 109.8 . . ?
H56A C56 H56B 108.3 . . ?
O14 C57 O13 116.60(8) . . ?
O14 C57 C58 125.24(9) . . ?
O13 C57 C58 118.15(9) . . ?
C57 C58 C59 110.24(10) . . ?
C57 C58 H58A 109.6 . . ?
C59 C58 H58A 109.6 . . ?
C57 C58 H58B 109.6 . . ?
C59 C58 H58B 109.6 . . ?
H58A C58 H58B 108.1 . . ?
C58 C59 C60 109.75(11) . . ?
C58 C59 H59A 109.7 . . ?
C60 C59 H59A 109.7 . . ?
C58 C59 H59B 109.7 . . ?
C60 C59 H59B 109.7 . . ?
H59A C59 H59B 108.2 . . ?
C59 C60 C61 109.74(10) . . ?
C59 C60 H60A 109.7 . . ?
C61 C60 H60A 109.7 . . ?
C59 C60 H60B 109.7 . . ?
C61 C60 H60B 109.7 . . ?
H60A C60 H60B 108.2 . . ?
C62 C61 C60 109.75(10) . . ?
C62 C61 H61A 109.7 . . ?
C60 C61 H61A 109.7 . . ?
C62 C61 H61B 109.7 . . ?
C60 C61 H61B 109.7 . . ?
H61A C61 H61B 108.2 . . ?
C61 C62 H62A 109.5 . . ?
C61 C62 H62B 109.5 . . ?
H62A C62 H62B 109.5 . . ?
C61 C62 H62C 109.5 . . ?
H62A C62 H62C 109.5 . . ?
H62B C62 H62C 109.5 . . ?
C57' O13' C56' 119.31(13) . . ?
C34' C33' C38' 120.0 . . ?
C34' C33' C32 119.0(11) . . ?
C38' C33' C32 120.8(11) . . ?
C33' C34' C35' 120.0 . . ?
C33' C34' H34B 120.0 . . ?
C35' C34' H34B 120.0 . . ?
C36' C35' C34' 120.0 . . ?
C36' C35' C39' 119.8(13) . . ?
C34' C35' C39' 120.2(13) . . ?
C37' C36' C35' 120.0 . . ?
C37' C36' H36B 120.0 . . ?
C35' C36' H36B 120.0 . . ?
C38' C37' C36' 120.0 . . ?
C38' C37' H37B 120.0 . . ?
C36' C37' H37B 120.0 . . ?
C37' C38' C33' 120.0 . . ?
C37' C38' H38B 120.0 . . ?
C33' C38' H38B 120.0 . . ?
C40' C39' C35' 173.7(13) . . ?
C39' C40' C41' 170.2(11) . . ?
C42' C41' C46' 120.0 . . ?
C42' C41' C40' 117.6(9) . . ?
C46' C41' C40' 122.4(9) . . ?
C41' C42' C43' 120.0 . . ?
C41' C42' H42B 120.0 . . ?
C43' C42' H42B 120.0 . . ?
C42' C43' C44' 120.0 . . ?
C42' C43' C47' 122.5(11) . . ?
C44' C43' C47' 117.5(11) . . ?
C45' C44' C43' 120.0 . . ?
C45' C44' H44B 120.0 . . ?
C43' C44' H44B 120.0 . . ?
C44' C45' C46' 120.0 . . ?
C44' C45' C56' 106.5(19) . . ?
C46' C45' C56' 133.5(19) . . ?
C45' C46' C41' 120.0 . . ?
C45' C46' H46B 120.0 . . ?
C41' C46' H46B 120.0 . . ?
C48' C47' C43' 172.7(18) . . ?
C47' C48' C49' 168.3(13) . . ?
C50' C49' C54' 120.0 . . ?
C50' C49' C48' 118.8(9) . . ?
C54' C49' C48' 121.2(9) . . ?
C51' C50' C49' 120.0 . . ?
C51' C50' H50B 120.0 . . ?
C49' C50' H50B 120.0 . . ?
C50' C51' C52' 120.0 . . ?
C50' C51' C55' 116(2) . . ?
C52' C51' C55' 124(2) . . ?
C53' C52' C51' 120.0 . . ?
C53' C52' H52B 120.0 . . ?
C51' C52' H52B 120.0 . . ?
C54' C53' C52' 120.0 . . ?
C54' C53' H53B 120.0 . . ?
C52' C53' H53B 120.0 . . ?
C53' C54' C49' 120.0 . . ?
C53' C54' H54B 120.0 . . ?
C49' C54' H54B 120.0 . . ?
O7 C55' O8 116.6(8) . . ?
O7 C55' C51' 123(3) . . ?
O8 C55' C51' 115(3) . . ?
O13' C56' C45' 112.21(11) . . ?
O13' C56' H56C 109.2 . . ?
C45' C56' H56C 109.2 . . ?
O13' C56' H56D 109.2 . . ?
C45' C56' H56D 109.2 . . ?
H56C C56' H56D 107.9 . . ?
O14' C57' O13' 114.3(14) . . ?
O14' C57' C58' 123.44(15) . . ?
O13' C57' C58' 122.2(14) . . ?
C59' C58' C57' 109.75(10) . . ?
C59' C58' H58C 109.7 . . ?
C57' C58' H58C 109.7 . . ?
C59' C58' H58D 109.7 . . ?
C57' C58' H58D 109.7 . . ?
H58C C58' H58D 108.2 . . ?
C58' C59' C60' 109.75(11) . . ?
C58' C59' H59C 109.7 . . ?
C60' C59' H59C 109.7 . . ?
C58' C59' H59D 109.7 . . ?
C60' C59' H59D 109.7 . . ?
H59C C59' H59D 108.2 . . ?
C59' C60' C61' 109.74(10) . . ?
C59' C60' H60C 109.7 . . ?
C61' C60' H60C 109.7 . . ?
C59' C60' H60D 109.7 . . ?
C61' C60' H60D 109.7 . . ?
H60C C60' H60D 108.2 . . ?
C60' C61' C62' 109.73(10) . . ?
C60' C61' H61C 109.7 . . ?
C62' C61' H61C 109.7 . . ?
C60' C61' H61D 109.7 . . ?
C62' C61' H61D 109.7 . . ?
H61C C61' H61D 108.2 . . ?
C61' C62' H62D 109.5 . . ?
C61' C62' H62E 109.5 . . ?
H62D C62' H62E 109.5 . . ?
C61' C62' H62F 109.5 . . ?
H62D C62' H62F 109.5 . . ?
H62E C62' H62F 109.5 . . ?

loop_
_geom_bond_atom_site_label_1
_geom_bond_atom_site_label_2
_geom_bond_distance
_geom_bond_site_symmetry_2
_geom_bond_publ_flag
Cu1 O1 1.946(5) . ?
Cu1 O5 1.957(5) . ?
Cu1 O7 1.962(5) 7_666 ?
Cu1 O3 1.966(4) 7_666 ?
Cu1 O9 2.153(5) . ?
Cu1 Cu2 2.6237(11) . ?
Cu2 O2 1.932(4) . ?
Cu2 O4 1.933(4) 7_666 ?
Cu2 O6 1.962(5) . ?
Cu2 O8 1.969(5) 7_666 ?
Cu2 O10 2.169(5) . ?
O1 C1 1.267(9) . ?
O2 C1 1.274(8) . ?
O3 C24 1.258(7) . ?
O3 Cu1 1.966(4) 7_666 ?
O4 C24 1.266(8) . ?
O4 Cu2 1.933(4) 7_666 ?
O5 C32 1.269(8) . ?
O6 C32 1.279(8) . ?
O7 C55' 1.20(4) . ?
O7 C55 1.36(5) . ?
O7 Cu1 1.962(5) 7_666 ?
O8 C55 1.14(5) . ?
O8 C55' 1.44(4) . ?
O8 Cu2 1.969(5) 7_666 ?
C1 C2 1.486(8) . ?
C2 C3 1.3900 . ?
C2 C7 1.3900 . ?
C3 C4 1.3900 . ?
C3 H3A 0.9500 . ?
C4 C5 1.3900 . ?
C4 C8 1.441(5) . ?
C5 C6 1.3900 . ?
C5 H5A 0.9500 . ?
C6 C7 1.3900 . ?
C6 H6A 0.9500 . ?
C7 H7A 0.9500 . ?
C8 C9 1.198(4) . ?
C9 C10 1.441(5) . ?
C10 C11 1.3900 . ?
C10 C15 1.3900 . ?
C11 C12 1.3900 . ?
C11 H11A 0.9500 . ?
C12 C13 1.3900 . ?
C12 C16 1.441(8) . ?
C13 C14 1.3900 . ?
C13 H13A 0.9500 . ?
C14 C15 1.3900 . ?
C14 C25 1.506(8) . ?
C15 H15A 0.9500 . ?
C16 C17 1.194(5) . ?
C17 C18 1.439(8) . ?
C18 C19 1.3900 . ?
C18 C23 1.3900 . ?
C19 C20 1.3900 . ?
C19 H19A 0.9500 . ?
C20 C21 1.3900 . ?
C20 C24 1.490(7) . ?
C21 C22 1.3900 . ?
C21 H21A 0.9500 . ?
C22 C23 1.3900 . ?
C22 H22A 0.9500 . ?
C23 H23A 0.9500 . ?
C25 O11' 1.4410(10) . ?
C25 O11 1.4413(10) . ?
C25 H25A 0.9900 . ?
C25 H25B 0.9900 . ?
O11 C26 1.3513(10) . ?
O12 C26 1.2104(10) . ?
C26 C27 1.5101(10) . ?
C27 C28 1.5097(10) . ?
C27 H27A 0.9900 . ?
C27 H27B 0.9900 . ?
C28 C29 1.5104(10) . ?
C28 H28A 0.9900 . ?
C28 H28B 0.9900 . ?
C29 C30 1.5101(10) . ?
C29 H29A 0.9900 . ?
C29 H29B 0.9900 . ?
C30 C31 1.5098(10) . ?
C30 H30A 0.9900 . ?
C30 H30B 0.9900 . ?
C31 H31A 0.9800 . ?
C31 H31B 0.9800 . ?
C31 H31C 0.9800 . ?
O11' C26' 1.3508(10) . ?
O12' C26' 1.2099(10) . ?
C26' C27' 1.5099(10) . ?
C27' C28' 1.5101(10) . ?
C27' H27C 0.9900 . ?
C27' H27D 0.9900 . ?
C28' C29' 1.5100(10) . ?
C28' H28C 0.9900 . ?
C28' H28D 0.9900 . ?
C29' C30' 1.5100(10) . ?
C29' H29C 0.9900 . ?
C29' H29D 0.9900 . ?
C30' C31' 1.5101(10) . ?
C30' H30C 0.9900 . ?
C30' H30D 0.9900 . ?
C31' H31D 0.9800 . ?
C31' H31E 0.9800 . ?
C31' H31F 0.9800 . ?
C32 C33' 1.5100(10) . ?
C32 C33 1.5101(10) . ?
O13 C57 1.3471(9) . ?
O13 C56 1.4433(10) . ?
O14 C57 1.2033(9) . ?
C33 C34 1.3900 . ?
C33 C38 1.3900 . ?
C34 C35 1.3900 . ?
C34 H34A 0.9500 . ?
C35 C36 1.3900 . ?
C35 C39 1.4415(11) . ?
C36 C37 1.3900 . ?
C36 H36A 0.9500 . ?
C37 C38 1.3900 . ?
C37 H37A 0.9500 . ?
C38 H38A 0.9500 . ?
C39 C40 1.1904(10) . ?
C40 C41 1.4414(10) . ?
C41 C42 1.3900 . ?
C41 C46 1.3900 . ?
C42 C43 1.3900 . ?
C42 H42A 0.9500 . ?
C43 C44 1.3900 . ?
C43 C47 1.4410(10) . ?
C44 C45 1.3900 . ?
C44 H44A 0.9500 . ?
C45 C46 1.3900 . ?
C45 C56 1.5104(10) . ?
C46 H46A 0.9500 . ?
C47 C48 1.1900(10) . ?
C48 C49 1.4411(10) . ?
C49 C50 1.3900 . ?
C49 C54 1.3900 . ?
C50 C51 1.3900 . ?
C50 H50A 0.9500 . ?
C51 C52 1.3900 . ?
C51 C55 1.5102(11) . ?
C52 C53 1.3900 . ?
C52 H52A 0.9500 . ?
C53 C54 1.3900 . ?
C53 H53A 0.9500 . ?
C54 H54A 0.9500 . ?
C56 H56A 0.9900 . ?
C56 H56B 0.9900 . ?
C57 C58 1.5011(9) . ?
C58 C59 1.5099(11) . ?
C58 H58A 0.9900 . ?
C58 H58B 0.9900 . ?
C59 C60 1.5101(10) . ?
C59 H59A 0.9900 . ?
C59 H59B 0.9900 . ?
C60 C61 1.5100(11) . ?
C60 H60A 0.9900 . ?
C60 H60B 0.9900 . ?
C61 C62 1.5100(10) . ?
C61 H61A 0.9900 . ?
C61 H61B 0.9900 . ?
C62 H62A 0.9800 . ?
C62 H62B 0.9800 . ?
C62 H62C 0.9800 . ?
O13' C57' 1.3512(10) . ?
O13' C56' 1.4411(11) . ?
O14' C57' 1.2102(10) . ?
C33' C34' 1.3900 . ?
C33' C38' 1.3900 . ?
C34' C35' 1.3900 . ?
C34' H34B 0.9500 . ?
C35' C36' 1.3900 . ?
C35' C39' 1.4414(11) . ?
C36' C37' 1.3900 . ?
C36' H36B 0.9500 . ?
C37' C38' 1.3900 . ?
C37' H37B 0.9500 . ?
C38' H38B 0.9500 . ?
C39' C40' 1.1903(10) . ?
C40' C41' 1.4413(10) . ?
C41' C42' 1.3900 . ?
C41' C46' 1.3900 . ?
C42' C43' 1.3900 . ?
C42' H42B 0.9500 . ?
C43' C44' 1.3900 . ?
C43' C47' 1.4416(10) . ?
C44' C45' 1.3900 . ?
C44' H44B 0.9500 . ?
C45' C46' 1.3900 . ?
C45' C56' 1.5101(10) . ?
C46' H46B 0.9500 . ?
C47' C48' 1.1906(10) . ?
C48' C49' 1.4415(10) . ?
C49' C50' 1.3900 . ?
C49' C54' 1.3900 . ?
C50' C51' 1.3900 . ?
C50' H50B 0.9500 . ?
C51' C52' 1.3900 . ?
C51' C55' 1.5102(11) . ?
C52' C53' 1.3900 . ?
C52' H52B 0.9500 . ?
C53' C54' 1.3900 . ?
C53' H53B 0.9500 . ?
C54' H54B 0.9500 . ?
C56' H56C 0.9900 . ?
C56' H56D 0.9900 . ?
C57' C58' 1.5101(11) . ?
C58' C59' 1.5098(10) . ?
C58' H58C 0.9900 . ?
C58' H58D 0.9900 . ?
C59' C60' 1.5100(11) . ?
C59' H59C 0.9900 . ?
C59' H59D 0.9900 . ?
C60' C61' 1.5101(11) . ?
C60' H60C 0.9900 . ?
C60' H60D 0.9900 . ?
C61' C62' 1.5101(10) . ?
C61' H61C 0.9900 . ?
C61' H61D 0.9900 . ?
C62' H62D 0.9800 . ?
C62' H62E 0.9800 . ?
C62' H62F 0.9800 . ?

loop_
_platon_squeeze_void_nr
_platon_squeeze_void_average_x
_platon_squeeze_void_average_y
_platon_squeeze_void_average_z
_platon_squeeze_void_volume
_platon_squeeze_void_count_electrons
_platon_squeeze_void_content
1 0.273 0.250 0.023 1742 533 ' '
2 0.633 -0.250 -0.117 1742 533 ' '
3 0.000 0.062 0.250 7 1 ' '
4 0.500 0.437 0.750 7 1 ' '
5 0.500 0.562 0.250 7 1 ' '
6 0.000 0.937 0.750 7 1 ' '
